data_4327868
loop_
_publ_author_name
'Ayumi Takaoka'
'Jonas C. Peters'

_publ_section_title
;
 A Homologous Series of Cobalt, Rhodium, and Iridium Metalloradicals
;
_journal_name_full 'Inorganic Chemistry'
_journal_page_first 16
_journal_page_last 18
_journal_paper_doi 10.1021/ic202079r
_journal_volume 51
_journal_year 2012
_chemical_formula_sum 'C40 H53 Cl4 F3 Ir O3 P4 S Si'
_chemical_formula_weight 1156.85
_chemical_name_systematic
; 
 ? 
;
_space_group_IT_number 14
_symmetry_cell_setting monoclinic
_symmetry_space_group_name_Hall '-P 2ybc'
_symmetry_space_group_name_H-M 'P 1 21/c 1'
_atom_sites_solution_hydrogens geom
_atom_sites_solution_primary direct
_atom_sites_solution_secondary difmap
_audit_creation_method SHELXL-97
_cell_angle_alpha 90.00
_cell_angle_beta 101.115(2)
_cell_angle_gamma 90.00
_cell_formula_units_Z 4
_cell_length_a 10.7531(11)
_cell_length_b 30.421(3)
_cell_length_c 15.5269(16)
_cell_measurement_reflns_used 9602
_cell_measurement_temperature 100(2)
_cell_measurement_theta_max 28.51
_cell_measurement_theta_min 2.23
_cell_volume 4983.9(9)
_computing_cell_refinement 'SAINT 7.46A (Bruker-AXS, 2008)'
_computing_data_collection 'APEX2 3.0 (Bruker-AXS, 2008)'
_computing_data_reduction 'SAINT 7.46A (Bruker-AXS, 2008)'
_computing_structure_refinement 'SHELXL-97 (Sheldrick, 1997)'
_computing_structure_solution 'SHELXS-97 (Sheldrick, 1990)'
_diffrn_ambient_temperature 100(2)
_diffrn_detector_area_resol_mean 8.3
_diffrn_measured_fraction_theta_full 1.000
_diffrn_measured_fraction_theta_max 1.000
_diffrn_measurement_device_type 'Bruker Smart APEX CCD'
_diffrn_measurement_method 'omega and phi scans'
_diffrn_radiation_monochromator graphite
_diffrn_radiation_source 'fine-focus sealed tube'
_diffrn_radiation_type MoK\a
_diffrn_radiation_wavelength 0.71073
_diffrn_reflns_av_R_equivalents 0.0637
_diffrn_reflns_av_sigmaI/netI 0.0365
_diffrn_reflns_limit_h_max 14
_diffrn_reflns_limit_h_min -14
_diffrn_reflns_limit_k_max 40
_diffrn_reflns_limit_k_min -40
_diffrn_reflns_limit_l_max 20
_diffrn_reflns_limit_l_min -20
_diffrn_reflns_number 101689
_diffrn_reflns_theta_full 28.28
_diffrn_reflns_theta_max 28.28
_diffrn_reflns_theta_min 1.34
_diffrn_standards_decay_% 0
_diffrn_standards_interval_count 0
_diffrn_standards_interval_time 0
_diffrn_standards_number 0
_exptl_absorpt_coefficient_mu 3.133
_exptl_absorpt_correction_T_max 0.8591
_exptl_absorpt_correction_T_min 0.3034
_exptl_absorpt_correction_type multi-scan
_exptl_absorpt_process_details 'SADABS (Sheldrick, 2008)'
_exptl_crystal_colour purple
_exptl_crystal_density_diffrn 1.542
_exptl_crystal_description plate
_exptl_crystal_F_000 2316
_exptl_crystal_size_max 0.50
_exptl_crystal_size_mid 0.50
_exptl_crystal_size_min 0.05
_refine_diff_density_max 2.441
_refine_diff_density_min -1.733
_refine_diff_density_rms 0.140
_refine_ls_extinction_method none
_refine_ls_goodness_of_fit_ref 1.091
_refine_ls_hydrogen_treatment constr
_refine_ls_matrix_type full
_refine_ls_number_parameters 575
_refine_ls_number_reflns 12377
_refine_ls_number_restraints 57
_refine_ls_restrained_S_all 1.090
_refine_ls_R_factor_all 0.0565
_refine_ls_R_factor_gt 0.0432
_refine_ls_shift/su_max 0.002
_refine_ls_shift/su_mean 0.000
_refine_ls_structure_factor_coef Fsqd
_refine_ls_weighting_details 'calc w=1/[\s^2^(Fo^2^)+(0.0296P)^2^+30.7519P] where P=(Fo^2^+2Fc^2^)/3'
_refine_ls_weighting_scheme calc
_refine_ls_wR_factor_gt 0.0973
_refine_ls_wR_factor_ref 0.1044
_reflns_number_gt 10297
_reflns_number_total 12377
_reflns_threshold_expression >2sigma(I)
_cod_data_source_file ic202079r_si_002_3.cif
_cod_data_source_block 09289nsg
_cod_database_code 4327868

loop_
_symmetry_equiv_pos_as_xyz
'x, y, z'
'-x, y+1/2, -z+1/2'
'-x, -y, -z'
'x, -y-1/2, z-1/2'

loop_
_atom_site_label
_atom_site_type_symbol
_atom_site_fract_x
_atom_site_fract_y
_atom_site_fract_z
_atom_site_U_iso_or_equiv
_atom_site_adp_type
_atom_site_occupancy
_atom_site_symmetry_multiplicity
_atom_site_calc_flag
_atom_site_refinement_flags
_atom_site_disorder_assembly
_atom_site_disorder_group
Ir Ir 0.425396(16) 0.618248(6) 0.240199(11) 0.01694(5) Uani 1 1 d . . .
Si Si 0.33635(11) 0.62023(4) 0.36668(8) 0.0151(2) Uani 1 1 d . . .
P1 P 0.27393(13) 0.56194(4) 0.20456(9) 0.0253(3) Uani 1 1 d . . .
P2 P 0.59724(11) 0.58731(4) 0.34414(8) 0.0183(2) Uani 1 1 d . . .
P3 P 0.33082(12) 0.68959(4) 0.22270(9) 0.0236(3) Uani 1 1 d . . .
P4 P 0.52595(13) 0.61843(5) 0.11428(8) 0.0260(3) Uani 1 1 d . . .
F1 F 1.1775(4) 0.85062(13) 0.3390(2) 0.0513(10) Uani 1 1 d . . .
F2 F 1.3118(3) 0.88007(14) 0.2712(3) 0.0558(10) Uani 1 1 d . . .
F3 F 1.1692(4) 0.91990(13) 0.3129(3) 0.0548(10) Uani 1 1 d . . .
O1 O 0.9602(4) 0.87435(18) 0.1981(3) 0.0531(13) Uani 1 1 d . . .
O2 O 1.1144(5) 0.90546(14) 0.1211(3) 0.0443(11) Uani 1 1 d . . .
O3 O 1.1166(4) 0.82690(14) 0.1517(3) 0.0445(11) Uani 1 1 d . . .
S S 1.08405(12) 0.87058(4) 0.17501(9) 0.0279(3) Uani 1 1 d . . .
C1 C 0.2459(4) 0.56805(15) 0.3755(3) 0.0199(9) Uani 1 1 d . . .
C2 C 0.2019(5) 0.55575(18) 0.4516(3) 0.0262(10) Uani 1 1 d . . .
H2 H 0.2190 0.5741 0.5019 0.031 Uiso 1 1 calc R . .
C3 C 0.1346(5) 0.51759(19) 0.4543(4) 0.0323(12) Uani 1 1 d . . .
H3 H 0.1045 0.5100 0.5060 0.039 Uiso 1 1 calc R . .
C4 C 0.1109(5) 0.49050(18) 0.3826(4) 0.0352(13) Uani 1 1 d . . .
H4 H 0.0636 0.4643 0.3847 0.042 Uiso 1 1 calc R . .
C5 C 0.1552(5) 0.50092(17) 0.3066(4) 0.0314(12) Uani 1 1 d . . .
H5 H 0.1395 0.4817 0.2575 0.038 Uiso 1 1 calc R . .
C6 C 0.2233(4) 0.54014(16) 0.3028(3) 0.0229(10) Uani 1 1 d . . .
C7 C 0.4647(4) 0.62038(15) 0.4682(3) 0.0182(8) Uani 1 1 d . . .
C8 C 0.4477(5) 0.63191(17) 0.5527(3) 0.0251(10) Uani 1 1 d . . .
H8 H 0.3697 0.6444 0.5606 0.030 Uiso 1 1 calc R . .
C9 C 0.5443(5) 0.62518(18) 0.6251(3) 0.0283(11) Uani 1 1 d . . .
H9 H 0.5329 0.6336 0.6820 0.034 Uiso 1 1 calc R . .
C10 C 0.6572(5) 0.60619(17) 0.6141(3) 0.0264(10) Uani 1 1 d . . .
H10 H 0.7228 0.6013 0.6636 0.032 Uiso 1 1 calc R . .
C11 C 0.6749(5) 0.59424(16) 0.5308(3) 0.0242(10) Uani 1 1 d . . .
H11 H 0.7520 0.5808 0.5239 0.029 Uiso 1 1 calc R . .
C12 C 0.5792(4) 0.60200(15) 0.4570(3) 0.0188(9) Uani 1 1 d . . .
C13 C 0.2246(4) 0.66784(15) 0.3651(3) 0.0191(9) Uani 1 1 d . . .
C14 C 0.1477(4) 0.67448(16) 0.4273(3) 0.0238(10) Uani 1 1 d . . .
H14 H 0.1543 0.6551 0.4759 0.029 Uiso 1 1 calc R . .
C15 C 0.0622(5) 0.70891(18) 0.4187(4) 0.0311(12) Uani 1 1 d . . .
H15 H 0.0112 0.7133 0.4617 0.037 Uiso 1 1 calc R . .
C16 C 0.0510(5) 0.73690(19) 0.3479(4) 0.0351(13) Uani 1 1 d . . .
H16 H -0.0090 0.7602 0.3418 0.042 Uiso 1 1 calc R . .
C17 C 0.1260(5) 0.73162(17) 0.2852(4) 0.0305(11) Uani 1 1 d . . .
H17 H 0.1177 0.7511 0.2367 0.037 Uiso 1 1 calc R . .
C18 C 0.2147(4) 0.69707(16) 0.2942(3) 0.0227(10) Uani 1 1 d . . .
C19 C 0.1150(5) 0.5751(2) 0.1371(4) 0.0336(12) Uani 1 1 d . . .
H19 H 0.1290 0.5905 0.0828 0.040 Uiso 1 1 calc R . .
C20 C 0.0409(5) 0.6063(2) 0.1858(4) 0.0358(13) Uani 1 1 d . . .
H20A H -0.0306 0.6188 0.1443 0.054 Uiso 1 1 calc R . .
H20B H 0.0968 0.6300 0.2127 0.054 Uiso 1 1 calc R . .
H20C H 0.0092 0.5900 0.2316 0.054 Uiso 1 1 calc R . .
C21 C 0.0293(7) 0.5347(3) 0.1079(5) 0.0548(19) Uani 1 1 d . . .
H21A H -0.0010 0.5227 0.1587 0.082 Uiso 1 1 calc R . .
H21B H 0.0779 0.5123 0.0836 0.082 Uiso 1 1 calc R . .
H21C H -0.0434 0.5438 0.0631 0.082 Uiso 1 1 calc R . .
C22 C 0.3399(9) 0.5150(2) 0.1472(5) 0.061(2) Uani 1 1 d . . .
H22 H 0.4335 0.5198 0.1627 0.074 Uiso 1 1 calc R . .
C23 C 0.3087(9) 0.5233(3) 0.0454(5) 0.065(2) Uani 1 1 d . . .
H23A H 0.3768 0.5112 0.0187 0.097 Uiso 1 1 calc R . .
H23B H 0.3013 0.5550 0.0341 0.097 Uiso 1 1 calc R . .
H23C H 0.2285 0.5089 0.0200 0.097 Uiso 1 1 calc R . .
C24 C 0.3263(10) 0.4685(3) 0.1684(6) 0.078(3) Uani 1 1 d . . .
H24A H 0.2385 0.4592 0.1470 0.118 Uiso 1 1 calc R . .
H24B H 0.3482 0.4644 0.2321 0.118 Uiso 1 1 calc R . .
H24C H 0.3831 0.4508 0.1401 0.118 Uiso 1 1 calc R . .
C25 C 0.7524(5) 0.61199(19) 0.3319(3) 0.0275(11) Uani 1 1 d . . .
H25 H 0.7611 0.6060 0.2700 0.033 Uiso 1 1 calc R . .
C26 C 0.7479(5) 0.66244(17) 0.3406(4) 0.0285(11) Uani 1 1 d . . .
H26A H 0.7496 0.6703 0.4020 0.043 Uiso 1 1 calc R . .
H26B H 0.6698 0.6736 0.3039 0.043 Uiso 1 1 calc R . .
H26C H 0.8213 0.6754 0.3213 0.043 Uiso 1 1 calc R . .
C27 C 0.8738(5) 0.5948(2) 0.3898(4) 0.0324(12) Uani 1 1 d . . .
H27A H 0.9474 0.6062 0.3682 0.049 Uiso 1 1 calc R . .
H27B H 0.8744 0.5626 0.3879 0.049 Uiso 1 1 calc R . .
H27C H 0.8776 0.6047 0.4504 0.049 Uiso 1 1 calc R . .
C28 C 0.6399(5) 0.52829(16) 0.3629(3) 0.0247(10) Uani 1 1 d . . .
H28 H 0.7076 0.5275 0.4170 0.030 Uiso 1 1 calc R . .
C29 C 0.5290(5) 0.50181(17) 0.3849(4) 0.0313(12) Uani 1 1 d . . .
H29A H 0.4614 0.4999 0.3327 0.047 Uiso 1 1 calc R . .
H29B H 0.4965 0.5165 0.4323 0.047 Uiso 1 1 calc R . .
H29C H 0.5580 0.4722 0.4037 0.047 Uiso 1 1 calc R . .
C30 C 0.6966(6) 0.50593(19) 0.2911(4) 0.0355(13) Uani 1 1 d . . .
H30A H 0.7282 0.4767 0.3112 0.053 Uiso 1 1 calc R . .
H30B H 0.7666 0.5238 0.2781 0.053 Uiso 1 1 calc R . .
H30C H 0.6312 0.5030 0.2379 0.053 Uiso 1 1 calc R . .
C31 C 0.4519(5) 0.73189(17) 0.2729(4) 0.0320(12) Uani 1 1 d . . .
H31 H 0.5272 0.7286 0.2443 0.038 Uiso 1 1 calc R . .
C32 C 0.4965(5) 0.72464(17) 0.3702(4) 0.0325(12) Uani 1 1 d . . .
H32A H 0.5691 0.7438 0.3918 0.049 Uiso 1 1 calc R . .
H32B H 0.5219 0.6939 0.3809 0.049 Uiso 1 1 calc R . .
H32C H 0.4276 0.7315 0.4011 0.049 Uiso 1 1 calc R . .
C33 C 0.4051(6) 0.77982(19) 0.2591(5) 0.0479(17) Uani 1 1 d . . .
H33A H 0.3282 0.7836 0.2835 0.072 Uiso 1 1 calc R . .
H33B H 0.3863 0.7865 0.1962 0.072 Uiso 1 1 calc R . .
H33C H 0.4711 0.7998 0.2889 0.072 Uiso 1 1 calc R . .
C34 C 0.2550(5) 0.71704(19) 0.1184(4) 0.0332(12) Uani 1 1 d . . .
H34 H 0.2179 0.7451 0.1355 0.040 Uiso 1 1 calc R . .
C35 C 0.1453(6) 0.6906(2) 0.0670(4) 0.0415(14) Uani 1 1 d . . .
H35A H 0.1105 0.7059 0.0121 0.062 Uiso 1 1 calc R . .
H35B H 0.0792 0.6874 0.1020 0.062 Uiso 1 1 calc R . .
H35C H 0.1757 0.6614 0.0537 0.062 Uiso 1 1 calc R . .
C36 C 0.3501(6) 0.7299(2) 0.0605(4) 0.0482(17) Uani 1 1 d . . .
H36A H 0.3835 0.7033 0.0376 0.072 Uiso 1 1 calc R . .
H36B H 0.4200 0.7466 0.0955 0.072 Uiso 1 1 calc R . .
H36C H 0.3074 0.7481 0.0114 0.072 Uiso 1 1 calc R . .
C37 C 0.6278(6) 0.5723(2) 0.0961(4) 0.0365(13) Uani 1 1 d . . .
H37A H 0.6608 0.5775 0.0424 0.055 Uiso 1 1 calc R . .
H37B H 0.5784 0.5451 0.0901 0.055 Uiso 1 1 calc R . .
H37C H 0.6986 0.5698 0.1461 0.055 Uiso 1 1 calc R . .
C38 C 0.4300(6) 0.6225(2) 0.0017(4) 0.0413(14) Uani 1 1 d . . .
H38A H 0.4598 0.6474 -0.0288 0.062 Uiso 1 1 calc R . .
H38B H 0.3408 0.6269 0.0049 0.062 Uiso 1 1 calc R . .
H38C H 0.4388 0.5953 -0.0305 0.062 Uiso 1 1 calc R . .
C39 C 0.6395(5) 0.66279(19) 0.1131(4) 0.0320(12) Uani 1 1 d . . .
H39A H 0.7101 0.6594 0.1630 0.048 Uiso 1 1 calc R . .
H39B H 0.5977 0.6911 0.1175 0.048 Uiso 1 1 calc R . .
H39C H 0.6717 0.6617 0.0583 0.048 Uiso 1 1 calc R . .
C40 C 1.1906(6) 0.8804(2) 0.2801(4) 0.0390(13) Uani 1 1 d . . .
C101 C 0.813(3) 0.7887(5) 0.1049(11) 0.045(5) Uani 0.60(5) 1 d PDU A 1
H10A H 0.7702 0.8146 0.0735 0.054 Uiso 0.60(5) 1 calc PR A 1
H10B H 0.9025 0.7967 0.1276 0.054 Uiso 0.60(5) 1 calc PR A 1
Cl1 Cl 0.7387(7) 0.77554(16) 0.1947(4) 0.0323(18) Uani 0.60(5) 1 d PDU A 1
Cl2 Cl 0.8073(10) 0.7453(3) 0.0317(5) 0.0451(18) Uani 0.60(5) 1 d PDU A 1
C102 C 0.772(4) 0.7892(8) 0.0991(15) 0.059(7) Uani 0.40(5) 1 d PDU A 2
H10C H 0.6903 0.7989 0.0633 0.071 Uiso 0.40(5) 1 calc PR A 2
H10D H 0.8319 0.8142 0.1038 0.071 Uiso 0.40(5) 1 calc PR A 2
Cl1B Cl 0.7487(17) 0.7748(5) 0.2056(14) 0.085(5) Uani 0.40(5) 1 d PDU A 2
Cl2B Cl 0.831(3) 0.7456(6) 0.0462(18) 0.081(4) Uani 0.40(5) 1 d PDU A 2
C201 C 0.8556(6) 0.8502(3) 0.3726(5) 0.0586(19) Uani 1 1 d DU . .
H20D H 0.8928 0.8219 0.3964 0.070 Uiso 1 1 calc R . .
H20E H 0.8704 0.8531 0.3119 0.070 Uiso 1 1 calc R . .
Cl3 Cl 0.6913(2) 0.84956(8) 0.37055(13) 0.0650(5) Uani 1 1 d DU . .
Cl4 Cl 0.9309(2) 0.89285(12) 0.43585(19) 0.1084(11) Uani 1 1 d DU . .

loop_
_atom_site_aniso_label
_atom_site_aniso_U_11
_atom_site_aniso_U_22
_atom_site_aniso_U_33
_atom_site_aniso_U_23
_atom_site_aniso_U_13
_atom_site_aniso_U_12
Ir 0.01732(8) 0.01726(9) 0.01735(9) 0.00178(7) 0.00614(6) 0.00152(7)
Si 0.0148(5) 0.0134(6) 0.0180(6) 0.0013(5) 0.0056(4) 0.0016(4)
P1 0.0301(6) 0.0216(6) 0.0261(7) -0.0068(5) 0.0099(5) -0.0039(5)
P2 0.0181(5) 0.0165(6) 0.0209(6) 0.0004(4) 0.0058(4) 0.0032(4)
P3 0.0228(6) 0.0180(6) 0.0317(7) 0.0083(5) 0.0094(5) 0.0034(5)
P4 0.0282(6) 0.0304(7) 0.0216(6) 0.0025(5) 0.0105(5) 0.0038(5)
F1 0.065(3) 0.052(2) 0.0320(19) 0.0111(17) -0.0035(17) -0.003(2)
F2 0.0312(19) 0.062(3) 0.070(3) -0.003(2) -0.0011(18) -0.0015(18)
F3 0.073(3) 0.038(2) 0.053(2) -0.0148(18) 0.011(2) -0.0060(19)
O1 0.030(2) 0.080(4) 0.049(3) 0.003(2) 0.0063(19) -0.003(2)
O2 0.063(3) 0.032(2) 0.041(2) 0.0129(19) 0.017(2) 0.004(2)
O3 0.057(3) 0.026(2) 0.045(3) -0.0019(18) -0.003(2) 0.0052(19)
S 0.0286(6) 0.0263(7) 0.0283(6) 0.0067(5) 0.0038(5) 0.0006(5)
C1 0.017(2) 0.016(2) 0.027(2) 0.0038(18) 0.0061(17) 0.0010(16)
C2 0.021(2) 0.030(3) 0.029(3) 0.011(2) 0.0089(19) 0.0053(19)
C3 0.020(2) 0.035(3) 0.043(3) 0.020(3) 0.010(2) 0.003(2)
C4 0.023(3) 0.023(3) 0.059(4) 0.018(3) 0.007(2) -0.002(2)
C5 0.028(3) 0.019(3) 0.046(3) -0.001(2) 0.003(2) -0.004(2)
C6 0.022(2) 0.015(2) 0.033(3) 0.0029(19) 0.0090(19) 0.0009(17)
C7 0.019(2) 0.015(2) 0.021(2) 0.0013(17) 0.0038(16) 0.0011(17)
C8 0.024(2) 0.028(3) 0.025(2) -0.003(2) 0.0079(19) -0.0007(19)
C9 0.031(3) 0.032(3) 0.023(2) -0.005(2) 0.007(2) -0.004(2)
C10 0.029(3) 0.027(3) 0.021(2) 0.0026(19) -0.0008(19) -0.006(2)
C11 0.024(2) 0.022(3) 0.026(2) 0.0028(19) 0.0048(19) -0.0015(19)
C12 0.023(2) 0.016(2) 0.018(2) 0.0017(17) 0.0046(17) -0.0002(17)
C13 0.015(2) 0.018(2) 0.026(2) -0.0040(18) 0.0059(17) -0.0013(16)
C14 0.022(2) 0.021(2) 0.029(3) -0.0066(19) 0.0066(19) -0.0012(18)
C15 0.022(2) 0.027(3) 0.045(3) -0.016(2) 0.011(2) -0.001(2)
C16 0.024(3) 0.027(3) 0.054(4) -0.011(3) 0.007(2) 0.003(2)
C17 0.025(2) 0.019(3) 0.047(3) 0.002(2) 0.006(2) 0.005(2)
C18 0.020(2) 0.016(2) 0.032(3) -0.0022(19) 0.0061(19) -0.0010(17)
C19 0.037(3) 0.039(3) 0.022(3) -0.004(2) 0.000(2) -0.012(2)
C20 0.029(3) 0.046(4) 0.031(3) 0.005(2) 0.000(2) -0.002(2)
C21 0.054(4) 0.060(5) 0.046(4) -0.015(3) 0.000(3) -0.018(4)
C22 0.098(6) 0.042(4) 0.052(4) -0.018(3) 0.036(4) 0.002(4)
C23 0.091(6) 0.055(5) 0.060(5) -0.031(4) 0.043(4) -0.012(4)
C24 0.104(7) 0.054(5) 0.073(6) -0.029(4) 0.007(5) 0.026(5)
C25 0.020(2) 0.042(3) 0.023(2) -0.003(2) 0.0094(18) 0.002(2)
C26 0.025(2) 0.025(3) 0.037(3) -0.001(2) 0.010(2) -0.003(2)
C27 0.022(2) 0.040(3) 0.036(3) 0.004(2) 0.006(2) 0.001(2)
C28 0.028(2) 0.015(2) 0.031(3) 0.0028(19) 0.006(2) 0.0050(18)
C29 0.037(3) 0.018(3) 0.039(3) 0.005(2) 0.008(2) 0.001(2)
C30 0.038(3) 0.023(3) 0.048(3) -0.003(2) 0.013(3) 0.008(2)
C31 0.025(2) 0.019(3) 0.054(3) 0.006(2) 0.014(2) 0.0007(19)
C32 0.031(3) 0.016(2) 0.053(4) -0.007(2) 0.013(2) -0.006(2)
C33 0.039(3) 0.021(3) 0.085(5) 0.010(3) 0.012(3) 0.000(2)
C34 0.034(3) 0.028(3) 0.040(3) 0.018(2) 0.012(2) 0.011(2)
C35 0.041(3) 0.045(4) 0.037(3) 0.017(3) 0.004(3) 0.005(3)
C36 0.047(4) 0.052(4) 0.050(4) 0.033(3) 0.019(3) 0.018(3)
C37 0.036(3) 0.043(3) 0.033(3) -0.011(3) 0.013(2) 0.006(3)
C38 0.044(3) 0.054(4) 0.025(3) 0.004(3) 0.005(2) 0.001(3)
C39 0.034(3) 0.034(3) 0.031(3) 0.005(2) 0.015(2) -0.003(2)
C40 0.040(3) 0.036(3) 0.041(3) -0.001(3) 0.005(3) -0.001(3)
C101 0.065(14) 0.026(6) 0.055(7) -0.005(5) 0.040(7) -0.017(6)
Cl1 0.049(3) 0.025(3) 0.025(2) -0.0028(12) 0.0126(14) -0.0051(16)
Cl2 0.064(4) 0.039(3) 0.041(4) -0.0098(17) 0.033(2) -0.018(3)
C102 0.056(19) 0.035(10) 0.093(13) 0.021(9) 0.032(11) 0.003(10)
Cl1B 0.069(6) 0.108(11) 0.074(7) 0.018(6) 0.002(5) -0.030(6)
Cl2B 0.070(7) 0.044(5) 0.152(12) 0.018(6) 0.073(8) 0.007(4)
C201 0.063(4) 0.061(5) 0.056(5) -0.012(4) 0.023(4) 0.005(4)
Cl3 0.0697(12) 0.0800(15) 0.0504(10) -0.0074(10) 0.0246(9) -0.0100(11)
Cl4 0.0645(14) 0.155(3) 0.0925(19) -0.0732(19) -0.0164(13) 0.0127(16)

loop_
_atom_type_symbol
_atom_type_description
_atom_type_scat_dispersion_real
_atom_type_scat_dispersion_imag
_atom_type_scat_source
C C 0.0033 0.0016 'International Tables Vol C Tables 4.2.6.8 and 6.1.1.4'
H H 0.0000 0.0000 'International Tables Vol C Tables 4.2.6.8 and 6.1.1.4'
O O 0.0106 0.0060 'International Tables Vol C Tables 4.2.6.8 and 6.1.1.4'
F F 0.0171 0.0103 'International Tables Vol C Tables 4.2.6.8 and 6.1.1.4'
Si Si 0.0817 0.0704 'International Tables Vol C Tables 4.2.6.8 and 6.1.1.4'
P P 0.1023 0.0942 'International Tables Vol C Tables 4.2.6.8 and 6.1.1.4'
S S 0.1246 0.1234 'International Tables Vol C Tables 4.2.6.8 and 6.1.1.4'
Ir Ir -1.4442 7.9887 'International Tables Vol C Tables 4.2.6.8 and 6.1.1.4'
Cl Cl 0.1484 0.1585 'International Tables Vol C Tables 4.2.6.8 and 6.1.1.4'

loop_
_geom_angle_atom_site_label_1
_geom_angle_atom_site_label_2
_geom_angle_atom_site_label_3
_geom_angle
Si Ir P1 80.79(4)
Si Ir P3 80.70(4)
P1 Ir P3 111.96(5)
Si Ir P2 80.37(4)
P1 Ir P2 106.31(5)
P3 Ir P2 133.51(4)
Si Ir P4 177.03(5)
P1 Ir P4 102.08(5)
P3 Ir P4 98.82(5)
P2 Ir P4 97.98(4)
C13 Si C1 108.3(2)
C13 Si C7 111.9(2)
C1 Si C7 104.3(2)
C13 Si Ir 111.85(15)
C1 Si Ir 109.87(15)
C7 Si Ir 110.44(14)
C6 P1 C19 99.1(2)
C6 P1 C22 108.4(3)
C19 P1 C22 106.5(3)
C6 P1 Ir 111.66(17)
C19 P1 Ir 119.49(19)
C22 P1 Ir 110.8(3)
C12 P2 C28 98.7(2)
C12 P2 C25 104.9(2)
C28 P2 C25 101.9(2)
C12 P2 Ir 109.50(15)
C28 P2 Ir 128.17(17)
C25 P2 Ir 111.12(17)
C18 P3 C34 103.6(2)
C18 P3 C31 99.3(2)
C34 P3 C31 101.8(3)
C18 P3 Ir 111.55(16)
C34 P3 Ir 127.6(2)
C31 P3 Ir 109.10(17)
C39 P4 C37 98.3(3)
C39 P4 C38 101.2(3)
C37 P4 C38 98.4(3)
C39 P4 Ir 114.57(18)
C37 P4 Ir 119.8(2)
C38 P4 Ir 120.7(2)
O2 S O3 116.4(3)
O2 S O1 114.3(3)
O3 S O1 114.5(3)
O2 S C40 103.1(3)
O3 S C40 103.6(3)
O1 S C40 102.4(3)
C6 C1 C2 118.9(4)
C6 C1 Si 117.8(3)
C2 C1 Si 123.3(4)
C3 C2 C1 121.1(5)
C4 C3 C2 120.0(5)
C3 C4 C5 120.8(5)
C4 C5 C6 119.6(5)
C1 C6 C5 119.6(5)
C1 C6 P1 114.7(3)
C5 C6 P1 125.4(4)
C12 C7 C8 119.6(4)
C12 C7 Si 114.6(3)
C8 C7 Si 125.2(3)
C9 C8 C7 120.5(5)
C10 C9 C8 119.8(5)
C9 C10 C11 120.3(5)
C10 C11 C12 120.3(5)
C7 C12 C11 119.4(4)
C7 C12 P2 118.1(3)
C11 C12 P2 122.5(4)
C14 C13 C18 118.9(4)
C14 C13 Si 124.2(4)
C18 C13 Si 116.8(3)
C15 C14 C13 120.8(5)
C16 C15 C14 119.9(5)
C15 C16 C17 121.0(5)
C16 C17 C18 119.4(5)
C13 C18 C17 119.9(5)
C13 C18 P3 116.0(3)
C17 C18 P3 123.9(4)
C20 C19 C21 107.3(5)
C20 C19 P1 111.3(4)
C21 C19 P1 115.0(5)
C24 C22 C23 111.7(6)
C24 C22 P1 124.1(6)
C23 C22 P1 108.9(5)
C27 C25 C26 109.1(4)
C27 C25 P2 118.7(4)
C26 C25 P2 110.3(3)
C30 C28 C29 111.4(4)
C30 C28 P2 115.8(4)
C29 C28 P2 111.3(3)
C32 C31 C33 108.0(5)
C32 C31 P3 112.0(4)
C33 C31 P3 113.9(4)
C35 C34 C36 111.3(5)
C35 C34 P3 112.6(4)
C36 C34 P3 113.2(4)
F1 C40 F2 107.7(5)
F1 C40 F3 107.7(5)
F2 C40 F3 106.8(5)
F1 C40 S 112.0(4)
F2 C40 S 111.2(4)
F3 C40 S 111.2(4)
Cl2 C101 Cl1 112.1(8)
Cl2B C102 Cl1B 112.4(13)
Cl4 C201 Cl3 112.1(4)

loop_
_geom_bond_atom_site_label_1
_geom_bond_atom_site_label_2
_geom_bond_distance
Ir Si 2.3457(12)
Ir P1 2.3550(13)
Ir P3 2.3900(13)
Ir P2 2.3990(12)
Ir P4 2.4098(12)
Si C13 1.879(5)
Si C1 1.880(5)
Si C7 1.884(5)
P1 C6 1.840(5)
P1 C19 1.868(6)
P1 C22 1.892(7)
P2 C12 1.854(5)
P2 C28 1.862(5)
P2 C25 1.872(5)
P3 C18 1.839(5)
P3 C34 1.864(5)
P3 C31 1.889(6)
P4 C39 1.822(6)
P4 C37 1.834(6)
P4 C38 1.855(6)
F1 C40 1.316(7)
F2 C40 1.337(7)
F3 C40 1.341(7)
O1 S 1.449(5)
O2 S 1.428(4)
O3 S 1.438(4)
S C40 1.829(6)
C1 C6 1.396(7)
C1 C2 1.405(6)
C2 C3 1.373(7)
C3 C4 1.370(9)
C4 C5 1.392(8)
C5 C6 1.407(7)
C7 C12 1.394(6)
C7 C8 1.404(6)
C8 C9 1.390(7)
C9 C10 1.384(7)
C10 C11 1.391(7)
C11 C12 1.405(7)
C13 C14 1.402(6)
C13 C18 1.403(7)
C14 C15 1.383(7)
C15 C16 1.378(9)
C16 C17 1.388(8)
C17 C18 1.407(7)
C19 C20 1.529(8)
C19 C21 1.550(8)
C22 C24 1.464(12)
C22 C23 1.572(11)
C25 C27 1.527(7)
C25 C26 1.542(7)
C28 C30 1.530(7)
C28 C29 1.531(7)
C31 C32 1.510(8)
C31 C33 1.544(8)
C34 C35 1.521(9)
C34 C36 1.537(8)
C101 Cl2 1.736(11)
C101 Cl1 1.781(10)
C102 Cl2B 1.745(14)
C102 Cl1B 1.773(14)
C201 Cl4 1.732(7)
C201 Cl3 1.761(7)
